data_4106908
loop_
_publ_author_name
'Seung Seo Lee'
'Ian R. Greig'
'David J. Vocadlo'
'John D. McCarter'
'Brian O. Patrick'
'Stephen G. Withers'

_publ_section_title
;
 Structural, Mechanistic, and Computational Analysis of the Effects of
 Anomeric Fluorines on Anomeric Fluoride Departure in 5-Fluoroxylosyl
 Fluorides
;
_journal_name_full 'Journal of the American Chemical Society'
_journal_page_first 15826
_journal_page_last 15829
_journal_paper_doi 10.1021/ja204829r
_journal_volume 133
_journal_year 2011
_chemical_formula_sum 'C11 H14 F2 O7'
_chemical_formula_weight 296.22
_chemical_name_systematic
;
 ?
;
_space_group_IT_number 14
_symmetry_cell_setting monoclinic
_symmetry_space_group_name_Hall '-P 2ybc'
_symmetry_space_group_name_H-M 'P 1 21/c 1'
_atom_sites_solution_hydrogens geom
_atom_sites_solution_primary direct
_atom_sites_solution_secondary difmap
_audit_creation_method SHELXL-97
_cell_angle_alpha 90.00
_cell_angle_beta 91.6950(10)
_cell_angle_gamma 90.00
_cell_formula_units_Z 4
_cell_length_a 8.529(2)
_cell_length_b 16.795(5)
_cell_length_c 9.3511(4)
_cell_measurement_reflns_used 12674
_cell_measurement_temperature 294(2)
_cell_measurement_theta_max 30.70
_cell_measurement_theta_min 3.26
_cell_volume 1338.9(5)
_computing_structure_refinement 'SHELXL-97 (Sheldrick, 1997)'
_diffrn_ambient_temperature 294(2)
_diffrn_measured_fraction_theta_full 0.989
_diffrn_measured_fraction_theta_max 0.811
_diffrn_measurement_device_type 'Rigaku/ADSC CCD'
_diffrn_measurement_method 'area detector'
_diffrn_radiation_monochromator graphite
_diffrn_radiation_source 'fine-focus sealed tube'
_diffrn_radiation_type MoK\a
_diffrn_radiation_wavelength 0.71069
_diffrn_reflns_av_R_equivalents 0.057
_diffrn_reflns_av_sigmaI/netI 0.1777
_diffrn_reflns_limit_h_max 11
_diffrn_reflns_limit_h_min 0
_diffrn_reflns_limit_k_max 22
_diffrn_reflns_limit_k_min 0
_diffrn_reflns_limit_l_max 11
_diffrn_reflns_limit_l_min -11
_diffrn_reflns_number 3373
_diffrn_reflns_theta_full 25.00
_diffrn_reflns_theta_max 30.70
_diffrn_reflns_theta_min 3.26
_exptl_absorpt_coefficient_mu 0.139
_exptl_absorpt_correction_T_max 0.979
_exptl_absorpt_correction_T_min 0.667
_exptl_absorpt_correction_type multi-scan
_exptl_crystal_colour colourless
_exptl_crystal_density_diffrn 1.470
_exptl_crystal_description plate
_exptl_crystal_F_000 616
_exptl_crystal_size_max 0.35
_exptl_crystal_size_mid 0.30
_exptl_crystal_size_min 0.15
_refine_diff_density_max 0.208
_refine_diff_density_min -0.202
_refine_diff_density_rms 0.039
_refine_ls_extinction_coef 0.0090(13)
_refine_ls_extinction_expression Fc^*^=kFc[1+0.001xFc^2^\l^3^/sin(2\q)]^-1/4^
_refine_ls_extinction_method SHELXL
_refine_ls_goodness_of_fit_ref 0.808
_refine_ls_hydrogen_treatment constr
_refine_ls_matrix_type full
_refine_ls_number_parameters 185
_refine_ls_number_reflns 3373
_refine_ls_number_restraints 0
_refine_ls_restrained_S_all 0.808
_refine_ls_R_factor_all 0.2100
_refine_ls_R_factor_gt 0.0395
_refine_ls_shift/su_max 0.002
_refine_ls_shift/su_mean 0.000
_refine_ls_structure_factor_coef Fsqd
_refine_ls_weighting_details 'calc w=1/[\s^2^(Fo^2^)+(0.0506P)^2^+0.0000P] where P=(Fo^2^+2Fc^2^)/3'
_refine_ls_weighting_scheme calc
_refine_ls_wR_factor_gt 0.0876
_refine_ls_wR_factor_ref 0.1115
_reflns_number_gt 1149
_reflns_number_total 3373
_reflns_threshold_expression >2sigma(I)
_cod_data_source_file ja204829r_si_002.cif
_cod_data_source_block sw106
_cod_original_sg_symbol_H-M 'P 21/c'
_cod_database_code 4106908

loop_
_symmetry_equiv_pos_as_xyz
'x, y, z'
'-x, y+1/2, -z+1/2'
'-x, -y, -z'
'x, -y-1/2, z-1/2'

loop_
_atom_site_label
_atom_site_type_symbol
_atom_site_fract_x
_atom_site_fract_y
_atom_site_fract_z
_atom_site_U_iso_or_equiv
_atom_site_adp_type
_atom_site_occupancy
_atom_site_symmetry_multiplicity
_atom_site_calc_flag
_atom_site_refinement_flags
C1 C 0.7846(3) 0.22823(15) 0.4672(2) 0.0545(7) Uani 1 1 d .
H1 H 0.8724 0.2581 0.5159 0.065 Uiso 1 1 calc R
C2 C 0.6592(2) 0.28699(13) 0.4196(2) 0.0401(6) Uani 1 1 d .
H2 H 0.6800 0.3056 0.3204 0.048 Uiso 1 1 calc R
C3 C 0.4978(2) 0.24950(13) 0.4226(2) 0.0409(6) Uani 1 1 d .
H3 H 0.4517 0.2581 0.5185 0.049 Uiso 1 1 calc R
C4 C 0.5069(3) 0.16158(13) 0.3914(2) 0.0438(6) Uani 1 1 d .
H4 H 0.5512 0.1519 0.2951 0.053 Uiso 1 1 calc R
C5 C 0.6076(3) 0.12207(15) 0.5086(2) 0.0540(7) Uani 1 1 d .
H5 H 0.5394 0.1086 0.5903 0.065 Uiso 1 1 calc R
C6 C 0.7666(3) 0.41065(15) 0.4937(2) 0.0471(6) Uani 1 1 d .
C7 C 0.7498(3) 0.47981(15) 0.5897(2) 0.0600(7) Uani 1 1 d .
H7A H 0.7584 0.4621 0.6894 0.090 Uiso 1 1 calc R
H7B H 0.6471 0.5046 0.5718 0.090 Uiso 1 1 calc R
H7C H 0.8327 0.5186 0.5715 0.090 Uiso 1 1 calc R
C8 C 0.2518(3) 0.30813(14) 0.3489(2) 0.0459(6) Uani 1 1 d .
C9 C 0.1617(3) 0.33719(16) 0.2215(2) 0.0642(8) Uani 1 1 d .
H9A H 0.1481 0.2937 0.1523 0.096 Uiso 1 1 calc R
H9B H 0.2187 0.3810 0.1774 0.096 Uiso 1 1 calc R
H9C H 0.0586 0.3561 0.2503 0.096 Uiso 1 1 calc R
C10 C 0.3049(3) 0.07401(16) 0.3042(3) 0.0576(7) Uani 1 1 d .
C11 C 0.1333(3) 0.05844(17) 0.3131(3) 0.0823(9) Uani 1 1 d .
H11A H 0.0756 0.0939 0.2469 0.123 Uiso 1 1 calc R
H11B H 0.1001 0.0683 0.4109 0.123 Uiso 1 1 calc R
H11C H 0.1114 0.0029 0.2872 0.123 Uiso 1 1 calc R
F1 F 0.84118(16) 0.19160(9) 0.34597(14) 0.0739(5) Uani 1 1 d .
F5 F 0.67017(19) 0.05209(8) 0.45574(14) 0.0737(5) Uani 1 1 d .
O2 O 0.65714(17) 0.35416(9) 0.51453(14) 0.0484(4) Uani 1 1 d .
O3 O 0.8663(2) 0.40249(10) 0.40648(17) 0.0705(6) Uani 1 1 d .
O4 O 0.40016(16) 0.28661(9) 0.31342(13) 0.0450(4) Uani 1 1 d .
O5 O 0.7323(2) 0.16971(11) 0.55984(15) 0.0604(5) Uani 1 1 d .
O6 O 0.35006(18) 0.13157(9) 0.39759(15) 0.0526(5) Uani 1 1 d .
O7 O 0.3933(2) 0.04070(12) 0.2291(2) 0.0907(7) Uani 1 1 d .
O8 O 0.2053(2) 0.30303(11) 0.46777(17) 0.0708(6) Uani 1 1 d .

loop_
_atom_site_aniso_label
_atom_site_aniso_U_11
_atom_site_aniso_U_22
_atom_site_aniso_U_33
_atom_site_aniso_U_23
_atom_site_aniso_U_13
_atom_site_aniso_U_12
C1 0.0472(16) 0.0574(19) 0.0588(15) -0.0040(14) -0.0019(12) 0.0023(14)
C2 0.0375(14) 0.0464(16) 0.0368(12) -0.0039(11) 0.0049(10) 0.0009(13)
C3 0.0385(15) 0.0467(16) 0.0373(12) -0.0032(10) -0.0002(10) 0.0031(13)
C4 0.0434(16) 0.0437(17) 0.0446(12) -0.0034(11) 0.0041(11) 0.0006(13)
C5 0.0610(18) 0.0492(19) 0.0522(14) -0.0020(13) 0.0062(13) 0.0071(15)
C6 0.0377(15) 0.0484(17) 0.0553(14) 0.0091(12) 0.0021(12) -0.0023(13)
C7 0.0569(17) 0.0566(18) 0.0668(15) -0.0106(13) 0.0053(13) -0.0127(14)
C8 0.0431(15) 0.0434(17) 0.0515(15) -0.0035(11) 0.0076(12) 0.0082(12)
C9 0.0525(17) 0.086(2) 0.0543(14) -0.0046(13) -0.0021(12) 0.0229(16)
C10 0.0510(18) 0.0556(19) 0.0660(16) -0.0174(14) 0.0006(13) 0.0015(15)
C11 0.0428(18) 0.084(2) 0.120(2) -0.0319(18) 0.0013(16) 0.0022(16)
F1 0.0583(10) 0.0769(11) 0.0879(10) -0.0057(8) 0.0241(8) 0.0174(8)
F5 0.0866(11) 0.0554(10) 0.0785(9) -0.0039(8) -0.0051(8) 0.0201(9)
O2 0.0480(10) 0.0482(11) 0.0494(9) -0.0075(8) 0.0115(7) -0.0099(9)
O3 0.0567(12) 0.0658(13) 0.0909(12) 0.0004(10) 0.0304(10) -0.0031(10)
O4 0.0349(9) 0.0563(11) 0.0440(8) 0.0016(7) 0.0040(7) 0.0072(8)
O5 0.0659(12) 0.0603(13) 0.0540(9) 0.0043(9) -0.0123(9) 0.0041(10)
O6 0.0465(11) 0.0498(11) 0.0620(10) -0.0156(8) 0.0112(8) -0.0049(9)
O7 0.0604(13) 0.1126(19) 0.0999(14) -0.0588(13) 0.0154(11) -0.0085(12)
O8 0.0662(12) 0.0861(14) 0.0613(11) 0.0148(9) 0.0237(9) 0.0321(11)

loop_
_atom_type_symbol
_atom_type_description
_atom_type_scat_dispersion_real
_atom_type_scat_dispersion_imag
_atom_type_scat_source
C C 0.0033 0.0016 'International Tables Vol C Tables 4.2.6.8 and 6.1.1.4'
H H 0.0000 0.0000 'International Tables Vol C Tables 4.2.6.8 and 6.1.1.4'
F F 0.0171 0.0103 'International Tables Vol C Tables 4.2.6.8 and 6.1.1.4'
O O 0.0106 0.0060 'International Tables Vol C Tables 4.2.6.8 and 6.1.1.4'

loop_
_geom_angle_atom_site_label_1
_geom_angle_atom_site_label_2
_geom_angle_atom_site_label_3
_geom_angle
F1 C1 O5 108.7(2)
F1 C1 C2 107.98(17)
O5 C1 C2 114.00(18)
F1 C1 H1 108.7
O5 C1 H1 108.7
C2 C1 H1 108.7
O2 C2 C1 110.62(17)
O2 C2 C3 106.74(16)
C1 C2 C3 111.01(19)
O2 C2 H2 109.5
C1 C2 H2 109.5
C3 C2 H2 109.5
O4 C3 C4 108.59(17)
O4 C3 C2 108.29(17)
C4 C3 C2 110.60(18)
O4 C3 H3 109.8
C4 C3 H3 109.8
C2 C3 H3 109.8
O6 C4 C3 106.47(17)
O6 C4 C5 108.97(18)
C3 C4 C5 108.59(18)
O6 C4 H4 110.9
C3 C4 H4 110.9
C5 C4 H4 110.9
F5 C5 O5 108.0(2)
F5 C5 C4 109.12(19)
O5 C5 C4 113.7(2)
F5 C5 H5 108.6
O5 C5 H5 108.6
C4 C5 H5 108.6
O3 C6 O2 121.6(2)
O3 C6 C7 125.8(2)
O2 C6 C7 112.64(18)
C6 C7 H7A 109.5
C6 C7 H7B 109.5
H7A C7 H7B 109.5
C6 C7 H7C 109.5
H7A C7 H7C 109.5
H7B C7 H7C 109.5
O8 C8 O4 122.9(2)
O8 C8 C9 126.4(2)
O4 C8 C9 110.75(18)
C8 C9 H9A 109.5
C8 C9 H9B 109.5
H9A C9 H9B 109.5
C8 C9 H9C 109.5
H9A C9 H9C 109.5
H9B C9 H9C 109.5
O7 C10 O6 123.1(2)
O7 C10 C11 126.3(2)
O6 C10 C11 110.5(2)
C10 C11 H11A 109.5
C10 C11 H11B 109.5
H11A C11 H11B 109.5
C10 C11 H11C 109.5
H11A C11 H11C 109.5
H11B C11 H11C 109.5
C6 O2 C2 116.25(16)
C8 O4 C3 117.57(15)
C1 O5 C5 116.31(17)
C10 O6 C4 118.32(17)

loop_
_geom_bond_atom_site_label_1
_geom_bond_atom_site_label_2
_geom_bond_distance
C1 F1 1.389(2)
C1 O5 1.392(3)
C1 C2 1.513(3)
C1 H1 1.0000
C2 O2 1.436(2)
C2 C3 1.514(3)
C2 H2 1.0000
C3 O4 1.440(2)
C3 C4 1.507(3)
C3 H3 1.0000
C4 O6 1.432(3)
C4 C5 1.524(3)
C4 H4 1.0000
C5 F5 1.388(3)
C5 O5 1.404(3)
C5 H5 1.0000
C6 O3 1.204(2)
C6 O2 1.349(3)
C6 C7 1.477(3)
C7 H7A 0.9800
C7 H7B 0.9800
C7 H7C 0.9800
C8 O8 1.195(2)
C8 O4 1.366(2)
C8 C9 1.482(3)
C9 H9A 0.9800
C9 H9B 0.9800
C9 H9C 0.9800
C10 O7 1.185(3)
C10 O6 1.351(3)
C10 C11 1.492(4)
C11 H11A 0.9800
C11 H11B 0.9800
C11 H11C 0.9800

loop_
_geom_torsion_atom_site_label_1
_geom_torsion_atom_site_label_2
_geom_torsion_atom_site_label_3
_geom_torsion_atom_site_label_4
_geom_torsion
F1 C1 C2 O2 -147.95(17)
O5 C1 C2 O2 91.1(2)
F1 C1 C2 C3 93.7(2)
O5 C1 C2 C3 -27.2(3)
O2 C2 C3 O4 89.39(19)
C1 C2 C3 O4 -149.98(16)
O2 C2 C3 C4 -151.72(16)
C1 C2 C3 C4 -31.1(2)
O4 C3 C4 O6 -61.70(19)
C2 C3 C4 O6 179.60(16)
O4 C3 C4 C5 -178.90(16)
C2 C3 C4 C5 62.4(2)
O6 C4 C5 F5 88.7(2)
C3 C4 C5 F5 -155.74(18)
O6 C4 C5 O5 -150.71(17)
C3 C4 C5 O5 -35.1(2)
O3 C6 O2 C2 -4.6(3)
C7 C6 O2 C2 176.35(19)
C1 C2 O2 C6 80.3(2)
C3 C2 O2 C6 -158.79(18)
O8 C8 O4 C3 5.9(3)
C9 C8 O4 C3 -173.9(2)
C4 C3 O4 C8 104.6(2)
C2 C3 O4 C8 -135.26(18)
F1 C1 O5 C5 -62.3(2)
C2 C1 O5 C5 58.2(3)
F5 C5 O5 C1 97.1(2)
C4 C5 O5 C1 -24.1(3)
O7 C10 O6 C4 9.1(4)
C11 C10 O6 C4 -172.2(2)
C3 C4 O6 C10 143.20(19)
C5 C4 O6 C10 -99.9(2)
